data_4026260
loop_
_publ_author_name
'Subhendu Sekhar Bag'
'Rajen Kundu'

_publ_section_title
;
 Installation/Modulation of the Emission Response via Click Reaction
;
_journal_name_full 'Journal of Organic Chemistry'
_journal_page_first 3348
_journal_page_last 3356
_journal_paper_doi 10.1021/jo200231k
_journal_volume 76
_journal_year 2011
_chemical_formula_moiety 'C19 H11 Br N4 '
_chemical_formula_sum 'C19 H11 Br N4'
_chemical_formula_weight 375.22
_chemical_name_systematic
; 
 ? 
;
_space_group_IT_number 2
_symmetry_cell_setting triclinic
_symmetry_space_group_name_Hall '-P 1'
_symmetry_space_group_name_H-M 'P -1'
_atom_sites_solution_hydrogens geom
_atom_sites_solution_primary direct
_atom_sites_solution_secondary difmap
_audit_creation_method SHELXL-97
_cell_angle_alpha 105.234(5)
_cell_angle_beta 94.855(5)
_cell_angle_gamma 116.184(4)
_cell_formula_units_Z 4
_cell_length_a 10.989(2)
_cell_length_b 11.956(2)
_cell_length_c 14.877(4)
_cell_measurement_reflns_used 3272
_cell_measurement_temperature 296(2)
_cell_measurement_theta_max 23.53
_cell_measurement_theta_min 2.84
_cell_volume 1646.4(6)
_computing_cell_refinement 'Bruker SMART'
_computing_data_collection 'Bruker SMART'
_computing_data_reduction 'Bruker SAINT'
_computing_molecular_graphics 'Bruker SHELXTL'
_computing_publication_material 'Bruker SHELXTL'
_computing_structure_refinement 'SHELXL-97 (Sheldrick, 1997)'
_computing_structure_solution 'SHELXS-97 (Sheldrick, 1990)'
_diffrn_ambient_temperature 296(2)
_diffrn_measured_fraction_theta_full 0.996
_diffrn_measured_fraction_theta_max 0.996
_diffrn_measurement_device_type 'CCD area detector'
_diffrn_measurement_method 'phi and omega scans'
_diffrn_radiation_monochromator graphite
_diffrn_radiation_source 'fine-focus sealed tube'
_diffrn_radiation_type MoK\a
_diffrn_radiation_wavelength 0.71073
_diffrn_reflns_av_R_equivalents 0.0476
_diffrn_reflns_av_sigmaI/netI 0.0723
_diffrn_reflns_limit_h_max 14
_diffrn_reflns_limit_h_min -14
_diffrn_reflns_limit_k_max 15
_diffrn_reflns_limit_k_min -15
_diffrn_reflns_limit_l_max 19
_diffrn_reflns_limit_l_min -19
_diffrn_reflns_number 11509
_diffrn_reflns_theta_full 28.33
_diffrn_reflns_theta_max 28.33
_diffrn_reflns_theta_min 1.46
_exptl_absorpt_coefficient_mu 2.503
_exptl_absorpt_correction_T_max 0.535
_exptl_absorpt_correction_T_min 0.398
_exptl_absorpt_correction_type multi-scan
_exptl_absorpt_process_details multi-scan
_exptl_crystal_colour Pink
_exptl_crystal_density_diffrn 1.514
_exptl_crystal_description Rod
_exptl_crystal_F_000 752
_exptl_crystal_size_max 0.45
_exptl_crystal_size_mid 0.32
_exptl_crystal_size_min 0.25
_refine_diff_density_max 0.568
_refine_diff_density_min -0.491
_refine_diff_density_rms 0.058
_refine_ls_extinction_method none
_refine_ls_goodness_of_fit_ref 1.009
_refine_ls_hydrogen_treatment constr
_refine_ls_matrix_type full
_refine_ls_number_parameters 433
_refine_ls_number_reflns 8196
_refine_ls_number_restraints 0
_refine_ls_restrained_S_all 1.009
_refine_ls_R_factor_all 0.0892
_refine_ls_R_factor_gt 0.0438
_refine_ls_shift/su_max 0.001
_refine_ls_shift/su_mean 0.000
_refine_ls_structure_factor_coef Fsqd
_refine_ls_weighting_details 'calc w=1/[\s^2^(Fo^2^)+(0.0450P)^2^+0.0006P] where P=(Fo^2^+2Fc^2^)/3'
_refine_ls_weighting_scheme calc
_refine_ls_wR_factor_gt 0.0976
_refine_ls_wR_factor_ref 0.1167
_reflns_number_gt 3115
_reflns_number_total 8196
_reflns_threshold_expression >2sigma(I)
_cod_data_source_file jo200231k_si_003.cif
_cod_data_source_block rk-27-a
_cod_original_cell_volume 1646.5(6)
_cod_original_formula_sum 'C19 H11 Br N4 '
_cod_database_code 4026260

loop_
_symmetry_equiv_pos_as_xyz
'x, y, z'
'-x, -y, -z'

loop_
_atom_site_label
_atom_site_type_symbol
_atom_site_fract_x
_atom_site_fract_y
_atom_site_fract_z
_atom_site_U_iso_or_equiv
_atom_site_adp_type
_atom_site_occupancy
_atom_site_symmetry_multiplicity
_atom_site_calc_flag
_atom_site_refinement_flags
Br2 Br 0.17618(6) 0.05753(4) 1.21512(3) 0.0889(2) Uani 1 1 d .
Br1 Br 0.62705(6) 0.06014(5) 0.29943(3) 0.0900(2) Uani 1 1 d .
C19 C 0.5331(5) 0.3931(4) 1.2747(3) 0.0583(12) Uani 1 1 d .
C29 C 0.1654(4) 0.1515(3) 1.0564(2) 0.0524(11) Uani 1 1 d .
C5 C 0.6778(4) 0.1807(3) 0.5974(2) 0.0457(10) Uani 1 1 d .
C12 C 0.6942(5) 0.3265(3) 0.9161(2) 0.0469(11) Uani 1 1 d .
C26 C 0.1246(4) 0.3298(3) 0.9857(2) 0.0525(11) Uani 1 1 d .
H26 H 0.1115 0.3900 0.9629 0.063 Uiso 1 1 calc R
C20 C 0.1912(5) 0.0609(4) 1.0899(3) 0.0635(13) Uani 1 1 d .
C32 C 0.1355(4) 0.3050(3) 0.6108(2) 0.0433(10) Uani 1 1 d .
C10 C 0.6472(4) 0.1721(3) 0.5004(2) 0.0505(11) Uani 1 1 d .
C1 C 0.6621(5) 0.0749(4) 0.4306(2) 0.0601(12) Uani 1 1 d .
C24 C 0.1812(4) 0.1503(3) 0.9614(2) 0.0488(11) Uani 1 1 d .
C27 C 0.1078(4) 0.3276(4) 1.0786(2) 0.0567(12) Uani 1 1 d .
H27 H 0.0813 0.3847 1.1161 0.068 Uiso 1 1 calc R
C13 C 0.6561(4) 0.3460(3) 1.0105(2) 0.0453(10) Uani 1 1 d .
C8 C 0.5932(5) 0.3508(4) 0.5470(3) 0.0634(13) Uani 1 1 d .
H8 H 0.5646 0.4068 0.5306 0.076 Uiso 1 1 calc R
C25 C 0.1598(4) 0.2441(3) 0.9296(2) 0.0441(10) Uani 1 1 d .
C16 C 0.5796(5) 0.3800(3) 1.1864(2) 0.0494(11) Uani 1 1 d .
C35 C 0.0689(5) 0.3415(3) 0.4408(2) 0.0515(11) Uani 1 1 d .
C38 C 0.0298(5) 0.3594(4) 0.3526(3) 0.0680(14) Uani 1 1 d .
C15 C 0.6913(5) 0.3589(4) 1.1765(3) 0.0643(13) Uani 1 1 d .
H15 H 0.7409 0.3551 1.2284 0.077 Uiso 1 1 calc R
C36 C -0.0050(4) 0.3536(4) 0.5110(3) 0.0551(11) Uani 1 1 d .
H36 H -0.0774 0.3727 0.5011 0.066 Uiso 1 1 calc R
C37 C 0.0317(4) 0.3366(3) 0.5955(3) 0.0534(11) Uani 1 1 d .
H37 H -0.0154 0.3470 0.6434 0.064 Uiso 1 1 calc R
C28 C 0.1304(5) 0.2420(4) 1.1129(3) 0.0603(12) Uani 1 1 d .
H28 H 0.1225 0.2435 1.1749 0.072 Uiso 1 1 calc R
C18 C 0.5459(5) 0.3693(4) 1.0220(3) 0.0555(12) Uani 1 1 d .
H18 H 0.4964 0.3736 0.9703 0.067 Uiso 1 1 calc R
C4 C 0.7165(5) 0.0913(3) 0.6196(3) 0.0559(12) Uani 1 1 d .
H4 H 0.7337 0.0948 0.6829 0.067 Uiso 1 1 calc R
C9 C 0.6036(4) 0.2585(4) 0.4778(3) 0.0572(12) Uani 1 1 d .
H9 H 0.5817 0.2516 0.4141 0.069 Uiso 1 1 calc R
C7 C 0.6252(4) 0.3623(3) 0.6430(3) 0.0578(12) Uani 1 1 d .
H7 H 0.6177 0.4257 0.6905 0.069 Uiso 1 1 calc R
C17 C 0.5061(4) 0.3864(3) 1.1082(3) 0.0546(11) Uani 1 1 d .
H17 H 0.4309 0.4020 1.1141 0.065 Uiso 1 1 calc R
C2 C 0.7031(5) -0.0077(4) 0.4546(3) 0.0715(14) Uani 1 1 d .
H2 H 0.7138 -0.0692 0.4075 0.086 Uiso 1 1 calc R
C34 C 0.1772(5) 0.3130(3) 0.4546(3) 0.0578(12) Uani 1 1 d .
H34 H 0.2260 0.3054 0.4073 0.069 Uiso 1 1 calc R
C6 C 0.6678(4) 0.2800(3) 0.6669(2) 0.0479(10) Uani 1 1 d .
C11 C 0.6180(4) 0.3042(3) 0.8290(2) 0.0481(10) Uani 1 1 d .
H11 H 0.5299 0.2966 0.8160 0.058 Uiso 1 1 calc R
C23 C 0.2128(5) 0.0570(4) 0.9042(3) 0.0638(13) Uani 1 1 d .
H23 H 0.2198 0.0544 0.8419 0.077 Uiso 1 1 calc R
C21 C 0.2248(5) -0.0267(4) 1.0333(3) 0.0802(16) Uani 1 1 d .
H21 H 0.2421 -0.0841 1.0572 0.096 Uiso 1 1 calc R
C33 C 0.2118(4) 0.2959(3) 0.5407(2) 0.0521(11) Uani 1 1 d .
H33 H 0.2853 0.2785 0.5516 0.063 Uiso 1 1 calc R
C3 C 0.7288(5) 0.0003(4) 0.5499(3) 0.0700(14) Uani 1 1 d .
H3 H 0.7548 -0.0575 0.5659 0.084 Uiso 1 1 calc R
C14 C 0.7319(4) 0.3429(3) 1.0894(3) 0.0583(12) Uani 1 1 d .
H14 H 0.8090 0.3302 1.0840 0.070 Uiso 1 1 calc R
C22 C 0.2334(5) -0.0300(4) 0.9390(3) 0.0781(15) Uani 1 1 d .
H22 H 0.2531 -0.0916 0.9000 0.094 Uiso 1 1 calc R
C31 C 0.1729(4) 0.2848(3) 0.6999(2) 0.0414(10) Uani 1 1 d .
C30 C 0.1004(4) 0.2699(3) 0.7712(2) 0.0452(10) Uani 1 1 d .
H30 H 0.0165 0.2706 0.7740 0.054 Uiso 1 1 calc R
N5 N 0.1810(3) 0.2538(2) 0.83704(19) 0.0436(9) Uani 1 1 d .
N7 N 0.2888(3) 0.2764(3) 0.7242(2) 0.0499(9) Uani 1 1 d .
N1 N 0.6975(4) 0.2957(3) 0.7672(2) 0.0498(9) Uani 1 1 d .
N6 N 0.2946(4) 0.2592(3) 0.8072(2) 0.0517(9) Uani 1 1 d .
N2 N 0.8191(4) 0.3117(3) 0.8122(2) 0.0585(10) Uani 1 1 d .
N3 N 0.8156(4) 0.3307(3) 0.9033(2) 0.0556(9) Uani 1 1 d .
N8 N -0.0003(5) 0.3753(4) 0.2843(3) 0.0933(15) Uani 1 1 d .
N4 N 0.4939(5) 0.4029(3) 1.3428(2) 0.0772(12) Uani 1 1 d .

loop_
_atom_site_aniso_label
_atom_site_aniso_U_11
_atom_site_aniso_U_22
_atom_site_aniso_U_33
_atom_site_aniso_U_23
_atom_site_aniso_U_13
_atom_site_aniso_U_12
Br2 0.1215(5) 0.0757(3) 0.0647(3) 0.0384(2) 0.0098(3) 0.0374(3)
Br1 0.1257(5) 0.0882(4) 0.0591(3) 0.0228(2) 0.0370(3) 0.0526(3)
C19 0.073(3) 0.052(2) 0.051(2) 0.0184(19) 0.006(2) 0.032(2)
C29 0.055(3) 0.045(2) 0.051(2) 0.0222(18) 0.008(2) 0.016(2)
C5 0.046(3) 0.042(2) 0.052(2) 0.0149(17) 0.0159(19) 0.0232(19)
C12 0.047(3) 0.040(2) 0.056(2) 0.0124(16) 0.010(2) 0.025(2)
C26 0.056(3) 0.052(2) 0.057(2) 0.0247(19) 0.016(2) 0.029(2)
C20 0.072(3) 0.053(2) 0.065(3) 0.028(2) 0.012(2) 0.027(2)
C32 0.045(3) 0.0377(19) 0.050(2) 0.0174(16) 0.0122(19) 0.0201(19)
C10 0.052(3) 0.044(2) 0.056(2) 0.0168(17) 0.021(2) 0.023(2)
C1 0.067(3) 0.058(2) 0.053(2) 0.0159(19) 0.026(2) 0.027(2)
C24 0.054(3) 0.042(2) 0.053(2) 0.0177(17) 0.0156(19) 0.025(2)
C27 0.065(3) 0.061(2) 0.056(2) 0.0215(19) 0.027(2) 0.036(2)
C13 0.043(3) 0.039(2) 0.053(2) 0.0133(16) 0.0074(19) 0.0216(19)
C8 0.079(4) 0.057(2) 0.067(3) 0.028(2) 0.018(2) 0.040(2)
C25 0.047(3) 0.043(2) 0.047(2) 0.0197(17) 0.0151(18) 0.0224(19)
C16 0.057(3) 0.045(2) 0.048(2) 0.0146(17) 0.008(2) 0.027(2)
C35 0.057(3) 0.056(2) 0.053(2) 0.0246(18) 0.020(2) 0.032(2)
C38 0.077(4) 0.091(3) 0.060(3) 0.036(2) 0.023(2) 0.054(3)
C15 0.080(4) 0.066(3) 0.050(2) 0.0216(19) 0.004(2) 0.039(3)
C36 0.050(3) 0.066(2) 0.068(2) 0.036(2) 0.023(2) 0.035(2)
C37 0.057(3) 0.060(2) 0.057(2) 0.0308(19) 0.024(2) 0.032(2)
C28 0.073(3) 0.057(2) 0.052(2) 0.025(2) 0.021(2) 0.027(2)
C18 0.056(3) 0.069(3) 0.050(2) 0.0214(19) 0.009(2) 0.036(2)
C4 0.068(3) 0.053(2) 0.057(2) 0.0183(19) 0.016(2) 0.037(2)
C9 0.063(3) 0.059(2) 0.056(2) 0.025(2) 0.019(2) 0.031(2)
C7 0.069(3) 0.052(2) 0.063(2) 0.0180(19) 0.021(2) 0.038(2)
C17 0.047(3) 0.061(2) 0.061(2) 0.0156(19) 0.015(2) 0.033(2)
C2 0.091(4) 0.058(3) 0.071(3) 0.012(2) 0.032(3) 0.044(3)
C34 0.073(3) 0.065(3) 0.054(2) 0.0223(19) 0.029(2) 0.046(2)
C6 0.049(3) 0.051(2) 0.049(2) 0.0186(17) 0.0134(19) 0.027(2)
C11 0.043(3) 0.054(2) 0.056(2) 0.0157(17) 0.016(2) 0.031(2)
C23 0.089(4) 0.057(2) 0.061(2) 0.028(2) 0.026(2) 0.043(3)
C21 0.107(5) 0.067(3) 0.095(3) 0.046(3) 0.027(3) 0.055(3)
C33 0.056(3) 0.059(2) 0.057(2) 0.0237(18) 0.020(2) 0.038(2)
C3 0.088(4) 0.061(3) 0.076(3) 0.023(2) 0.019(3) 0.048(3)
C14 0.055(3) 0.064(3) 0.069(3) 0.020(2) 0.012(2) 0.042(2)
C22 0.107(5) 0.074(3) 0.089(3) 0.037(3) 0.041(3) 0.066(3)
C31 0.044(3) 0.0367(19) 0.048(2) 0.0159(15) 0.0162(19) 0.0220(19)
C30 0.041(3) 0.050(2) 0.058(2) 0.0238(17) 0.0165(19) 0.030(2)
N5 0.045(2) 0.0447(17) 0.0486(17) 0.0191(13) 0.0137(16) 0.0259(16)
N7 0.050(2) 0.061(2) 0.0527(18) 0.0287(15) 0.0176(17) 0.0323(18)
N1 0.047(2) 0.0534(18) 0.057(2) 0.0176(15) 0.0103(18) 0.0318(17)
N6 0.047(2) 0.066(2) 0.0582(19) 0.0245(16) 0.0189(18) 0.0370(19)
N2 0.057(3) 0.071(2) 0.061(2) 0.0204(16) 0.0187(19) 0.042(2)
N3 0.052(3) 0.063(2) 0.063(2) 0.0167(16) 0.0138(18) 0.0399(19)
N8 0.113(4) 0.136(4) 0.067(2) 0.051(2) 0.031(2) 0.079(3)
N4 0.104(4) 0.088(3) 0.061(2) 0.032(2) 0.031(2) 0.059(3)

loop_
_atom_type_symbol
_atom_type_description
_atom_type_scat_dispersion_real
_atom_type_scat_dispersion_imag
_atom_type_scat_source
C C 0.0033 0.0016 'International Tables Vol C Tables 4.2.6.8 and 6.1.1.4'
H H 0.0000 0.0000 'International Tables Vol C Tables 4.2.6.8 and 6.1.1.4'
N N 0.0061 0.0033 'International Tables Vol C Tables 4.2.6.8 and 6.1.1.4'
Br Br -0.2901 2.4595 'International Tables Vol C Tables 4.2.6.8 and 6.1.1.4'

loop_
_geom_angle_atom_site_label_1
_geom_angle_atom_site_label_2
_geom_angle_atom_site_label_3
_geom_angle
N4 C19 C16 178.5(5)
C28 C29 C20 122.9(4)
C28 C29 C24 120.1(3)
C20 C29 C24 117.0(4)
C6 C5 C4 123.5(3)
C6 C5 C10 117.1(3)
C4 C5 C10 119.4(3)
N3 C12 C11 108.1(4)
N3 C12 C13 123.8(4)
C11 C12 C13 128.1(4)
C25 C26 C27 120.2(3)
C21 C20 C29 121.8(4)
C21 C20 Br2 118.2(3)
C29 C20 Br2 120.0(4)
C37 C32 C33 119.3(3)
C37 C32 C31 121.9(4)
C33 C32 C31 118.7(4)
C9 C10 C1 123.5(3)
C9 C10 C5 119.4(4)
C1 C10 C5 117.1(4)
C2 C1 C10 122.1(4)
C2 C1 Br1 118.4(3)
C10 C1 Br1 119.5(3)
C23 C24 C25 123.6(3)
C23 C24 C29 119.7(3)
C25 C24 C29 116.7(4)
C28 C27 C26 119.9(4)
C18 C13 C14 118.5(4)
C18 C13 C12 120.2(4)
C14 C13 C12 121.3(4)
C9 C8 C7 120.1(4)
C26 C25 C24 121.9(3)
C26 C25 N5 118.0(3)
C24 C25 N5 120.0(3)
C15 C16 C17 119.2(4)
C15 C16 C19 122.1(4)
C17 C16 C19 118.7(5)
C34 C35 C36 121.3(4)
C34 C35 C38 120.6(4)
C36 C35 C38 118.1(4)
N8 C38 C35 179.0(5)
C16 C15 C14 121.0(4)
C37 C36 C35 118.5(4)
C32 C37 C36 121.9(4)
C27 C28 C29 121.1(4)
C13 C18 C17 122.0(4)
C3 C4 C5 120.9(3)
C8 C9 C10 121.2(3)
C6 C7 C8 119.8(4)
C18 C17 C16 119.6(5)
C1 C2 C3 119.7(4)
C35 C34 C33 119.0(4)
C7 C6 C5 122.2(3)
C7 C6 N1 117.1(4)
C5 C6 N1 120.6(3)
N1 C11 C12 105.2(4)
C22 C23 C24 120.9(4)
C20 C21 C22 120.0(4)
C34 C33 C32 119.9(4)
C4 C3 C2 120.8(4)
C15 C14 C13 119.7(5)
C23 C22 C21 120.4(4)
N7 C31 C30 108.6(3)
N7 C31 C32 123.2(4)
C30 C31 C32 128.2(4)
N5 C30 C31 103.9(4)
N6 N5 C30 110.1(3)
N6 N5 C25 122.2(3)
C30 N5 C25 127.6(4)
N6 N7 C31 109.4(3)
C11 N1 N2 110.7(3)
C11 N1 C6 127.1(4)
N2 N1 C6 122.1(4)
N7 N6 N5 108.1(3)
N3 N2 N1 106.6(4)
N2 N3 C12 109.4(3)

loop_
_geom_bond_atom_site_label_1
_geom_bond_atom_site_label_2
_geom_bond_distance
Br2 C20 1.893(4)
Br1 C1 1.903(4)
C19 N4 1.132(5)
C19 C16 1.445(6)
C29 C28 1.404(6)
C29 C20 1.426(5)
C29 C24 1.436(5)
C5 C6 1.407(5)
C5 C4 1.413(5)
C5 C10 1.420(4)
C12 N3 1.344(5)
C12 C11 1.374(5)
C12 C13 1.489(5)
C26 C25 1.361(5)
C26 C27 1.415(5)
C20 C21 1.369(6)
C32 C37 1.371(5)
C32 C33 1.404(5)
C32 C31 1.465(5)
C10 C9 1.414(5)
C10 C1 1.421(5)
C1 C2 1.362(6)
C24 C23 1.408(6)
C24 C25 1.425(5)
C27 C28 1.359(5)
C13 C18 1.371(6)
C13 C14 1.400(5)
C8 C9 1.351(6)
C8 C7 1.397(5)
C25 N5 1.441(4)
C16 C15 1.370(6)
C16 C17 1.398(5)
C35 C34 1.389(6)
C35 C36 1.392(6)
C35 C38 1.443(5)
C38 N8 1.131(4)
C15 C14 1.399(6)
C36 C37 1.380(5)
C18 C17 1.383(5)
C4 C3 1.356(5)
C7 C6 1.369(5)
C2 C3 1.391(5)
C34 C33 1.396(5)
C6 N1 1.445(4)
C11 N1 1.336(5)
C23 C22 1.367(5)
C21 C22 1.406(5)
C31 N7 1.348(5)
C31 C30 1.382(5)
C30 N5 1.372(4)
N5 N6 1.341(4)
N7 N6 1.306(4)
N1 N2 1.351(5)
N2 N3 1.321(4)
